data_4109395
loop_
_publ_author_name
'Jarrod F. Eubank'
'Victor Ch. Kravtsov'
'Mohamed Eddaoudi'

_publ_section_title
;
 Synthesis of Organic Photodimeric Cage Molecules Based on Cycloaddition
 via Metal-Ligand Directed Assembly
;
_journal_name_full 'Journal of the American Chemical Society'
_journal_page_first 5820
_journal_page_last 5821
_journal_paper_doi 10.1021/ja070924n
_journal_volume 129
_journal_year 2007
_chemical_formula_sum 'C17 H14 Cu N2 O7'
_chemical_formula_weight 421.84
_chemical_name_systematic
; 
 ? 
;
_space_group_IT_number 2
_symmetry_cell_setting triclinic
_symmetry_space_group_name_Hall '-P 1'
_symmetry_space_group_name_H-M 'P -1'
_atom_sites_solution_hydrogens geom
_atom_sites_solution_primary direct
_atom_sites_solution_secondary difmap
_audit_creation_method SHELXL-97
_cell_angle_alpha 63.080(7)
_cell_angle_beta 83.713(8)
_cell_angle_gamma 76.770(7)
_cell_formula_units_Z 2
_cell_length_a 8.738(3)
_cell_length_b 10.188(4)
_cell_length_c 10.760(4)
_cell_measurement_temperature 571(2)
_cell_volume 831.4(5)
_computing_structure_refinement 'SHELXL-97 (Sheldrick, 1997)'
_computing_structure_solution 'SHELXS-97 (Sheldrick, 1990)'
_diffrn_ambient_temperature 571(2)
_diffrn_measured_fraction_theta_full 0.973
_diffrn_measured_fraction_theta_max 0.973
_diffrn_radiation_monochromator graphite
_diffrn_radiation_source 'fine-focus sealed tube'
_diffrn_radiation_type MoK\a
_diffrn_radiation_wavelength 0.71073
_diffrn_reflns_av_R_equivalents 0.0536
_diffrn_reflns_av_sigmaI/netI 0.1196
_diffrn_reflns_limit_h_max 10
_diffrn_reflns_limit_h_min -10
_diffrn_reflns_limit_k_max 12
_diffrn_reflns_limit_k_min -12
_diffrn_reflns_limit_l_max 13
_diffrn_reflns_limit_l_min -12
_diffrn_reflns_number 4890
_diffrn_reflns_theta_full 26.50
_diffrn_reflns_theta_max 26.50
_diffrn_reflns_theta_min 2.29
_exptl_absorpt_coefficient_mu 1.359
_exptl_absorpt_correction_type none
_exptl_crystal_density_diffrn 1.685
_exptl_crystal_density_meas ?
_exptl_crystal_F_000 430
_exptl_crystal_size_max 0.2
_exptl_crystal_size_mid 0.1
_exptl_crystal_size_min 0.1
_refine_diff_density_max 0.605
_refine_diff_density_min -0.646
_refine_diff_density_rms 0.095
_refine_ls_extinction_method none
_refine_ls_goodness_of_fit_ref 0.939
_refine_ls_hydrogen_treatment mixed
_refine_ls_matrix_type full
_refine_ls_number_parameters 250
_refine_ls_number_reflns 3359
_refine_ls_number_restraints 2
_refine_ls_restrained_S_all 0.939
_refine_ls_R_factor_all 0.0999
_refine_ls_R_factor_gt 0.0597
_refine_ls_shift/su_max 0.000
_refine_ls_shift/su_mean 0.000
_refine_ls_structure_factor_coef Fsqd
_refine_ls_weighting_details 'calc w=1/[\s^2^(Fo^2^)+(0.0180P)^2^+0.0000P] where P=(Fo^2^+2Fc^2^)/3'
_refine_ls_weighting_scheme calc
_refine_ls_wR_factor_gt 0.0913
_refine_ls_wR_factor_ref 0.1033
_reflns_number_gt 2229
_reflns_number_total 3359
_reflns_threshold_expression >2sigma(I)
_cod_data_source_file ja070924nsi20070208_031609.cif
_cod_data_source_block me137_v1
_cod_depositor_comments
;
The following automatic conversions were performed:

'_exptl_crystal_density_meas' value 'none' was changed to '?' - the
value is perceived as not measured.

Automatic conversion script
Id: cif_fix_values 3008 2015-01-20 13:52:24Z robertas 
;
_cod_original_cell_volume 831.5(5)
_cod_database_code 4109395

loop_
_symmetry_equiv_pos_as_xyz
'x, y, z'
'-x, -y, -z'

loop_
_atom_site_label
_atom_site_type_symbol
_atom_site_fract_x
_atom_site_fract_y
_atom_site_fract_z
_atom_site_U_iso_or_equiv
_atom_site_adp_type
_atom_site_occupancy
_atom_site_symmetry_multiplicity
_atom_site_calc_flag
_atom_site_refinement_flags
Cu1 Cu 0.60872(7) 0.15668(6) 0.18812(6) 0.03338(18) Uani 1 1 d .
N1 N 0.3849(4) 0.1858(4) 0.2503(4) 0.0355(10) Uani 1 1 d .
C1 C 0.2800(6) 0.3104(5) 0.1783(6) 0.0439(14) Uani 1 1 d .
H1 H 0.3136 0.3857 0.0983 0.053 Uiso 1 1 calc R
C2 C 0.1257(6) 0.3321(6) 0.2168(6) 0.0558(16) Uani 1 1 d .
H2 H 0.0562 0.4202 0.1633 0.067 Uiso 1 1 calc R
C3 C 0.0733(6) 0.2218(6) 0.3363(6) 0.0550(16) Uani 1 1 d .
H3 H -0.0317 0.2337 0.3636 0.066 Uiso 1 1 calc R
C4 C 0.1805(6) 0.0947(6) 0.4131(5) 0.0445(14) Uani 1 1 d .
H4 H 0.1502 0.0186 0.4944 0.053 Uiso 1 1 calc R
C5 C 0.3325(6) 0.0827(5) 0.3673(5) 0.0386(12) Uani 1 1 d .
H5 H 0.4048 -0.0029 0.4211 0.046 Uiso 1 1 calc R
N2 N 0.8345(5) 0.1349(4) 0.1253(4) 0.0371(10) Uani 1 1 d .
C6 C 0.9447(6) 0.0140(5) 0.1970(5) 0.0429(13) Uani 1 1 d .
H6 H 0.9153 -0.0621 0.2787 0.052 Uiso 1 1 calc R
C7 C 1.0982(6) -0.0019(6) 0.1552(6) 0.0481(15) Uani 1 1 d .
H7 H 1.1704 -0.0880 0.2080 0.058 Uiso 1 1 calc R
C8 C 1.1466(6) 0.1085(6) 0.0355(6) 0.0503(15) Uani 1 1 d .
H8 H 1.2512 0.0999 0.0067 0.060 Uiso 1 1 calc R
C9 C 1.0349(7) 0.2316(6) -0.0399(6) 0.0522(15) Uani 1 1 d .
H9 H 1.0621 0.3084 -0.1222 0.063 Uiso 1 1 calc R
C10 C 0.8809(6) 0.2406(5) 0.0080(5) 0.0431(13) Uani 1 1 d .
H10 H 0.8062 0.3247 -0.0444 0.052 Uiso 1 1 calc R
O1 O 0.6647(4) 0.2295(3) 0.3287(3) 0.0376(9) Uani 1 1 d .
O2 O 0.5846(4) 0.4513(3) 0.1500(4) 0.0489(10) Uani 1 1 d .
O3 O 0.6428(4) 0.9258(3) 0.3112(3) 0.0368(9) Uani 1 1 d .
O4 O 0.5177(4) 0.8915(3) 0.1625(4) 0.0504(11) Uani 1 1 d .
O5 O 0.6249(3) 0.5972(3) 0.2888(3) 0.0317(8) Uani 1 1 d .
O6 O 0.8284(6) 0.3896(4) 0.6687(4) 0.099(2) Uani 1 1 d .
C11 C 0.6334(5) 0.3704(5) 0.2707(5) 0.0321(11) Uani 1 1 d .
C12 C 0.6641(5) 0.4443(4) 0.3575(5) 0.0308(11) Uani 1 1 d .
C13 C 0.7265(6) 0.3732(5) 0.4837(5) 0.0396(13) Uani 1 1 d .
H13 H 0.7467 0.2687 0.5279 0.047 Uiso 1 1 calc R
C14 C 0.7645(7) 0.4526(5) 0.5555(6) 0.0525(17) Uani 1 1 d .
C15 C 0.7182(6) 0.6141(5) 0.4768(5) 0.0424(14) Uani 1 1 d .
H15 H 0.7354 0.6746 0.5155 0.051 Uiso 1 1 calc R
C16 C 0.6523(5) 0.6797(5) 0.3519(5) 0.0299(11) Uani 1 1 d .
C17 C 0.5977(5) 0.8466(5) 0.2656(5) 0.0325(11) Uani 1 1 d .
O1W O 0.5408(5) 0.2491(3) -0.0144(4) 0.0453(10) Uani 1 1 d D
H1W H 0.530(6) 0.186(4) -0.040(5) 0.068 Uiso 1 1 d D
H2W H 0.502(6) 0.337(3) -0.063(5) 0.068 Uiso 1 1 d D

loop_
_atom_site_aniso_label
_atom_site_aniso_U_11
_atom_site_aniso_U_22
_atom_site_aniso_U_33
_atom_site_aniso_U_23
_atom_site_aniso_U_13
_atom_site_aniso_U_12
Cu1 0.0371(4) 0.0237(3) 0.0381(4) -0.0119(3) -0.0095(3) -0.0033(2)
N1 0.040(3) 0.029(2) 0.041(3) -0.016(2) -0.011(2) -0.0060(19)
C1 0.044(3) 0.029(3) 0.055(4) -0.018(3) -0.008(3) -0.001(2)
C2 0.047(4) 0.039(3) 0.071(5) -0.020(3) -0.012(3) 0.008(3)
C3 0.042(4) 0.055(4) 0.073(5) -0.034(3) -0.005(3) -0.005(3)
C4 0.046(3) 0.048(3) 0.045(3) -0.021(3) -0.004(3) -0.015(3)
C5 0.040(3) 0.037(3) 0.040(3) -0.018(3) -0.013(3) -0.002(2)
N2 0.042(3) 0.034(2) 0.037(3) -0.015(2) -0.008(2) -0.009(2)
C6 0.046(3) 0.042(3) 0.037(3) -0.014(3) -0.013(3) -0.002(3)
C7 0.042(3) 0.049(3) 0.057(4) -0.030(3) -0.022(3) 0.009(3)
C8 0.045(4) 0.058(4) 0.054(4) -0.032(3) 0.003(3) -0.010(3)
C9 0.059(4) 0.047(3) 0.046(4) -0.017(3) -0.001(3) -0.009(3)
C10 0.045(3) 0.034(3) 0.045(3) -0.014(3) -0.004(3) -0.002(3)
O1 0.048(2) 0.0222(17) 0.042(2) -0.0118(16) -0.0140(17) -0.0048(15)
O2 0.078(3) 0.0267(18) 0.042(2) -0.0117(17) -0.024(2) -0.0053(18)
O3 0.052(2) 0.0172(16) 0.040(2) -0.0091(15) -0.0162(17) -0.0047(15)
O4 0.073(3) 0.0254(18) 0.047(2) -0.0108(17) -0.032(2) 0.0039(17)
O5 0.044(2) 0.0189(15) 0.0307(18) -0.0101(14) -0.0146(16) 0.0004(14)
O6 0.196(5) 0.033(2) 0.061(3) -0.008(2) -0.084(4) 0.001(3)
C11 0.036(3) 0.027(2) 0.031(3) -0.010(2) -0.005(2) -0.007(2)
C12 0.036(3) 0.019(2) 0.034(3) -0.009(2) -0.005(2) -0.003(2)
C13 0.057(4) 0.018(2) 0.038(3) -0.007(2) -0.014(3) -0.004(2)
C14 0.086(5) 0.024(3) 0.043(3) -0.008(2) -0.031(3) -0.003(3)
C15 0.064(4) 0.022(2) 0.045(3) -0.017(2) -0.017(3) -0.004(2)
C16 0.038(3) 0.023(2) 0.030(3) -0.010(2) -0.006(2) -0.008(2)
C17 0.038(3) 0.025(2) 0.029(3) -0.008(2) -0.004(2) -0.003(2)
O1W 0.064(3) 0.0265(19) 0.043(2) -0.0117(18) -0.020(2) -0.0028(19)

loop_
_atom_type_symbol
_atom_type_description
_atom_type_scat_dispersion_real
_atom_type_scat_dispersion_imag
_atom_type_scat_source
C C 0.0033 0.0016 'International Tables Vol C Tables 4.2.6.8 and 6.1.1.4'
H H 0.0000 0.0000 'International Tables Vol C Tables 4.2.6.8 and 6.1.1.4'
N N 0.0061 0.0033 'International Tables Vol C Tables 4.2.6.8 and 6.1.1.4'
O O 0.0106 0.0060 'International Tables Vol C Tables 4.2.6.8 and 6.1.1.4'
Cu Cu 0.3201 1.2651 'International Tables Vol C Tables 4.2.6.8 and 6.1.1.4'

loop_
_geom_angle_atom_site_label_1
_geom_angle_atom_site_label_2
_geom_angle_atom_site_label_3
_geom_angle
_geom_angle_site_symmetry_1
_geom_angle_site_symmetry_3
N1 Cu1 N2 177.81(15) . .
N1 Cu1 O1W 90.92(16) . .
N2 Cu1 O1W 89.26(16) . .
N1 Cu1 O3 91.62(14) . 1_545
N2 Cu1 O3 90.16(14) . 1_545
O1W Cu1 O3 120.72(12) . 1_545
N1 Cu1 O1 88.40(14) . .
N2 Cu1 O1 90.00(14) . .
O1W Cu1 O1 138.00(12) . .
O3 Cu1 O1 101.27(11) 1_545 .
C1 N1 C5 116.5(5) . .
C1 N1 Cu1 121.7(4) . .
C5 N1 Cu1 121.9(3) . .
N1 C1 C2 122.9(5) . .
C1 C2 C3 119.5(5) . .
C4 C3 C2 118.2(5) . .
C5 C4 C3 118.3(5) . .
N1 C5 C4 124.5(5) . .
C10 N2 C6 116.8(5) . .
C10 N2 Cu1 120.9(3) . .
C6 N2 Cu1 122.3(4) . .
N2 C6 C7 122.8(5) . .
C6 C7 C8 120.4(5) . .
C9 C8 C7 117.5(5) . .
C8 C9 C10 119.3(5) . .
N2 C10 C9 123.3(5) . .
C11 O1 Cu1 107.5(3) . .
C17 O3 Cu1 118.6(3) . 1_565
C12 O5 C16 118.8(3) . .
O2 C11 O1 125.9(4) . .
O2 C11 C12 118.8(4) . .
O1 C11 C12 115.3(4) . .
C13 C12 O5 122.2(4) . .
C13 C12 C11 125.7(4) . .
O5 C12 C11 112.1(4) . .
C12 C13 C14 122.4(4) . .
O6 C14 C15 124.3(4) . .
O6 C14 C13 123.5(4) . .
C15 C14 C13 112.2(4) . .
C16 C15 C14 123.0(4) . .
C15 C16 O5 121.4(4) . .
C15 C16 C17 125.9(4) . .
O5 C16 C17 112.7(4) . .
O4 C17 O3 126.9(4) . .
O4 C17 C16 119.3(4) . .
O3 C17 C16 113.7(4) . .

loop_
_geom_bond_atom_site_label_1
_geom_bond_atom_site_label_2
_geom_bond_distance
_geom_bond_site_symmetry_2
Cu1 N1 1.997(4) .
Cu1 N2 2.011(4) .
Cu1 O1W 2.039(4) .
Cu1 O3 2.078(3) 1_545
Cu1 O1 2.103(3) .
N1 C1 1.336(5) .
N1 C5 1.340(6) .
C1 C2 1.365(7) .
C2 C3 1.387(7) .
C3 C4 1.372(6) .
C4 C5 1.364(7) .
N2 C10 1.333(6) .
N2 C6 1.341(5) .
C6 C7 1.364(7) .
C7 C8 1.375(7) .
C8 C9 1.370(6) .
C9 C10 1.385(7) .
O1 C11 1.253(5) .
O2 C11 1.240(5) .
O3 C17 1.263(5) .
O3 Cu1 2.078(3) 1_565
O4 C17 1.222(5) .
O5 C12 1.364(4) .
O5 C16 1.368(5) .
O6 C14 1.219(5) .
C11 C12 1.515(6) .
C12 C13 1.326(6) .
C13 C14 1.451(6) .
C14 C15 1.448(6) .
C15 C16 1.329(6) .
C16 C17 1.508(5) .

loop_
_geom_hbond_atom_site_label_D
_geom_hbond_atom_site_label_H
_geom_hbond_atom_site_label_A
_geom_hbond_distance_DH
_geom_hbond_distance_HA
_geom_hbond_distance_DA
_geom_hbond_angle_DHA
_geom_hbond_site_symmetry_A
O1W H2W O2 0.820(19) 1.91(2) 2.726(4) 170(5) 2_665
O1W H1W O4 0.836(19) 1.93(3) 2.726(5) 158(5) 2_665
